data_7702564
loop_
_publ_author_name
'Schweiger, Scott W.'
'Salberg, Michelle M.'
'Pulvirenti, April L.'
'Freeman, Emily E.'
'Fanwick, Phillip E.'
'Rothwell, Ian P.'

_publ_section_title
;
 Studies of the alkylation of niobium and tantalum halides containing
 2,6-diarylphenoxide ancillary ligation
;
_journal_issue 13
_journal_name_full 'Journal of the Chemical Society, Dalton Transactions'
_journal_page_first 2020
_journal_paper_doi 10.1039/b101722p
_journal_year 2001
_chemical_formula_sum 'C72 H54 I3 Nb O2'
_chemical_formula_weight 1424.85
_space_group_IT_number 5
_space_group_name_Hall 'C 2y'
_space_group_name_H-M_alt 'C 1 2 1'
_symmetry_cell_setting monoclinic
_symmetry_space_group_name_H-M 'C 1 2 1'
_atom_type_scat_source 'International Tables for Crystallography (Vol C)'
_audit_creation_date 16-12-98
_audit_creation_method from_MolEN_and_SHELXL
_cell_angle_alpha 90.00
_cell_angle_beta 125.8090(16)
_cell_angle_gamma 90.00
_cell_formula_units_Z 2
_cell_length_a 25.7491(8)
_cell_length_b 7.9562(3)
_cell_length_c 19.5543(6)
_cell_measurement_reflns_used 14265
_cell_measurement_temperature 203
_cell_measurement_theta_max 30
_cell_measurement_theta_min 4
_cell_volume 3248.7(2)
_computing_cell_refinement DENZO/SCALEPACK_(Otwinowski,_1996)
_computing_data_collection Collect_(Nonius,_1998)
_computing_data_reduction DENZO/SCALEPACK_(Otwinowski,_1996)
_computing_molecular_graphics
;
ORTEP (Johnson, 1976)
Xtal_GX (Hall, 1995)
PLUTON (Spek, 1991)
;
_computing_publication_material CIF_VAX_MolEN_(Fair,_1990)
_computing_structure_refinement SHELX97_(Sheldrick,_1997)
_computing_structure_solution Direct_methods_(Shelxs97,_Sheldrick,_1997)
_diffrn_ambient_temperature 203
_diffrn_radiation_type MO-K\a
_diffrn_radiation_wavelength 0.71073
_diffrn_reflns_av_R_equivalents 0.049
_diffrn_reflns_limit_h_max 35
_diffrn_reflns_limit_h_min -36
_diffrn_reflns_limit_k_max 11
_diffrn_reflns_limit_k_min -10
_diffrn_reflns_limit_l_max 27
_diffrn_reflns_limit_l_min -27
_diffrn_reflns_number 14265
_diffrn_reflns_theta_max 30.50
_diffrn_reflns_theta_min 4.00
_exptl_absorpt_coefficient_mu 1.628
_exptl_absorpt_correction_T_max 0.7521
_exptl_absorpt_correction_T_min 0.6091
_exptl_absorpt_correction_type refined_empirical_(Otwinowski_&_Minor,_1996)
_exptl_crystal_colour dark
_exptl_crystal_density_diffrn 1.46
_exptl_crystal_description chunk
_exptl_crystal_F_000 1236
_exptl_crystal_size_max 0.35
_exptl_crystal_size_mid 0.22
_exptl_crystal_size_min 0.17
_refine_diff_density_max 1.61
_refine_diff_density_min -0.89
_refine_ls_abs_structure_details
;
refinement results for the other absolute structure:
R = 0.000  Rw = 0.000  goodness_of_fit = 0.000
;
_refine_ls_extinction_coef 0.20E-02
_refine_ls_extinction_method SHELXL97_(Sheldrick_1997)
_refine_ls_goodness_of_fit_ref 1.092
_refine_ls_hydrogen_treatment H_atoms_riding
_refine_ls_matrix_type full
_refine_ls_number_parameters 354
_refine_ls_number_reflns 5623
_refine_ls_number_restraints 0
_refine_ls_R_factor_gt 0.051
_refine_ls_shift/su_max 0.003
_refine_ls_structure_factor_coef Fsqd
_refine_ls_weighting_details 'w=1/[\s^2^(Fo^2^)+(0.0741P)^2^+30.1281P] where P=(Fo^2^+2Fc^2^)/'
_refine_ls_weighting_scheme calc
_refine_ls_wR_factor_ref 0.139
_reflns_number_gt 5456
_reflns_number_total 5623
_reflns_threshold_expression >2.0\s(I)
_cod_data_source_file b101722p.txt
_cod_data_source_block MMS240
_cod_depositor_comments
;
The following automatic conversions were performed:

data item '_refine_ls_weighting_scheme' value 'calc ' was changed to
'calc' in accordance with the
/home/saulius/struct/COD-crude-data/automatic-downloads/DataCite-retrospective/RSC/depositions/lib/dictionaries/cif_core.dic
dictionary named 'cif_core.dic' version 2.4.2 last updated on
2011-04-26.

Automatic conversion script
Id: cif_fix_values 6909 2019-04-08 15:41:33Z antanas 
;
_cod_original_cell_volume 3248.7(4)
_cod_original_sg_symbol_H-M 'c 1 2 1'
_cod_original_formula_sum 'C72 H54 O2 Nb I3'
_cod_database_code 7702564

loop_
_symmetry_equiv_pos_as_xyz
'x, y, z'
'-x, y, -z'
'x+1/2, y+1/2, z'
'-x+1/2, y+1/2, -z'

loop_
_atom_site_aniso_label
_atom_site_aniso_U_11
_atom_site_aniso_U_22
_atom_site_aniso_U_33
_atom_site_aniso_U_12
_atom_site_aniso_U_13
_atom_site_aniso_U_23
I(2) 0.0362(3) 0.0505(4) 0.0316(3) -0.0087(3) 0.0190(2) -0.0030(3)
I(3) 0.0558(5) 0.0333(5) 0.0394(4) 0.0000 0.0330(4) 0.0000
Nb(1) 0.0141(4) 0.0252(4) 0.0073(4) 0.0000 0.0072(3) 0.0000
O(1) 0.012(2) 0.026(2) 0.010(2) 0.000(2) 0.0069(17) 0.002(2)
C(11) 0.016(3) 0.028(4) 0.007(3) 0.002(3) 0.009(3) -0.003(3)
C(12) 0.013(3) 0.025(3) 0.008(3) 0.006(3) 0.006(3) 0.002(3)
C(13) 0.016(3) 0.027(4) 0.008(3) 0.001(3) 0.004(3) -0.003(3)
C(14) 0.021(4) 0.031(4) 0.011(3) 0.005(3) 0.012(3) -0.001(3)
C(15) 0.015(3) 0.033(4) 0.014(3) 0.002(3) 0.011(3) 0.001(3)
C(16) 0.010(3) 0.023(4) 0.011(3) 0.001(3) 0.006(3) 0.003(3)
C(121) 0.013(3) 0.032(4) 0.005(3) 0.003(3) 0.004(2) 0.003(3)
C(122) 0.020(3) 0.033(5) 0.018(3) 0.005(3) 0.013(3) 0.001(3)
C(123) 0.031(4) 0.046(5) 0.031(4) 0.018(4) 0.024(4) 0.011(4)
C(124) 0.020(4) 0.055(5) 0.033(4) 0.016(4) 0.018(3) 0.025(4)
C(125) 0.020(3) 0.056(6) 0.023(4) -0.004(4) 0.012(3) 0.007(4)
C(126) 0.024(3) 0.036(4) 0.015(3) -0.004(3) 0.012(3) -0.002(3)
C(131) 0.017(4) 0.038(5) 0.006(3) 0.001(3) 0.005(3) 0.004(3)
C(132) 0.029(4) 0.041(5) 0.014(3) -0.007(3) 0.008(3) 0.000(3)
C(133) 0.044(5) 0.062(6) 0.017(4) -0.021(5) 0.018(4) -0.014(4)
C(134) 0.021(4) 0.087(7) 0.009(4) -0.006(4) 0.000(3) 0.000(4)
C(135) 0.023(4) 0.076(7) 0.022(4) 0.010(4) 0.009(3) 0.004(5)
C(136) 0.024(4) 0.050(5) 0.019(4) 0.011(4) 0.014(3) 0.008(4)
C(151) 0.023(3) 0.041(5) 0.016(3) 0.006(4) 0.016(3) 0.009(3)
C(152) 0.028(4) 0.036(5) 0.031(4) -0.004(3) 0.024(3) -0.004(4)
C(153) 0.026(4) 0.053(6) 0.035(4) 0.000(4) 0.022(4) 0.009(5)
C(154) 0.027(4) 0.060(7) 0.064(6) 0.015(4) 0.031(4) 0.026(6)
C(155) 0.038(4) 0.051(5) 0.041(5) 0.018(4) 0.035(4) 0.011(4)
C(156) 0.022(3) 0.041(5) 0.025(4) 0.007(3) 0.019(3) 0.003(4)
C(161) 0.013(3) 0.039(4) 0.010(3) -0.006(3) 0.007(3) -0.002(3)
C(162) 0.022(4) 0.047(5) 0.020(3) -0.010(3) 0.014(3) -0.007(3)
C(163) 0.042(5) 0.075(7) 0.025(4) -0.035(5) 0.021(4) -0.027(5)
C(164) 0.022(4) 0.103(10) 0.017(4) -0.019(5) 0.006(4) -0.005(5)
C(165) 0.017(4) 0.100(9) 0.024(4) 0.003(5) 0.009(4) 0.014(5)
C(166) 0.017(4) 0.049(5) 0.021(4) 0.001(3) 0.010(3) 0.007(3)
C(901) 0.112(12) 0.052(7) 0.084(10) 0.029(8) 0.080(10) 0.025(7)
C(902) 0.107(12) 0.033(6) 0.043(7) 0.006(7) 0.030(7) 0.004(5)
C(903) 0.050(6) 0.064(8) 0.070(8) -0.008(6) 0.026(6) 0.010(7)
C(904) 0.114(13) 0.054(8) 0.118(14) 0.029(8) 0.093(13) 0.024(8)
C(905) 0.090(10) 0.054(7) 0.060(8) 0.002(7) 0.038(7) -0.002(7)
C(906) 0.060(8) 0.060(8) 0.100(12) 0.002(6) 0.047(8) 0.018(7)

loop_
_atom_site_label
_atom_site_fract_x
_atom_site_fract_y
_atom_site_fract_z
_atom_site_U_iso_or_equiv
_atom_site_thermal_displace_type
_atom_site_calc_flag
I(2) 0.59905(3) 0.97632(8) 0.06983(3) 0.0399(2) Uani ?
I(3) 0.5000 0.42402(9) 0.0000 0.0398(4) Uani ?
Nb(1) 0.5000 0.76466(11) 0.0000 0.0150(3) Uani ?
O(1) 0.5027(2) 0.7527(7) 0.0980(3) 0.0157(16) Uani ?
C(11) 0.5041(3) 0.7467(10) 0.1694(4) 0.016(3) Uani ?
C(12) 0.5644(3) 0.7618(10) 0.2494(4) 0.015(3) Uani ?
C(13) 0.5643(3) 0.7831(9) 0.3201(4) 0.019(3) Uani ?
C(14) 0.5064(3) 0.7837(10) 0.3110(4) 0.019(3) Uani ?
C(15) 0.4479(3) 0.7573(11) 0.2338(4) 0.019(3) Uani ?
C(16) 0.4459(3) 0.7375(9) 0.1608(4) 0.015(3) Uani ?
C(121) 0.6244(3) 0.7603(11) 0.2549(4) 0.017(2) Uani ?
C(122) 0.6374(4) 0.6233(10) 0.2227(5) 0.023(3) Uani ?
C(123) 0.6952(4) 0.6198(12) 0.2298(5) 0.033(4) Uani ?
C(124) 0.7394(4) 0.7507(13) 0.2700(5) 0.035(3) Uani ?
C(125) 0.7269(4) 0.8848(13) 0.3031(5) 0.033(3) Uani ?
C(126) 0.6689(3) 0.8911(11) 0.2953(4) 0.025(3) Uani ?
C(131) 0.6248(3) 0.8012(9) 0.4079(4) 0.021(3) Uani ?
C(132) 0.6308(4) 0.9392(11) 0.4572(5) 0.031(3) Uani ?
C(133) 0.6858(4) 0.9513(14) 0.5399(5) 0.041(4) Uani ?
C(134) 0.7324(4) 0.8325(16) 0.5729(5) 0.044(4) Uani ?
C(135) 0.7272(4) 0.6967(15) 0.5246(6) 0.043(4) Uani ?
C(136) 0.6725(4) 0.6821(12) 0.4412(5) 0.030(3) Uani ?
C(151) 0.3898(3) 0.7476(11) 0.2341(4) 0.024(3) Uani ?
C(152) 0.3453(4) 0.6202(11) 0.1945(5) 0.028(3) Uani ?
C(153) 0.2932(4) 0.6149(15) 0.2000(6) 0.036(4) Uani ?
C(154) 0.2862(4) 0.7332(14) 0.2433(7) 0.048(4) Uani ?
C(155) 0.3300(4) 0.8625(13) 0.2838(5) 0.036(4) Uani ?
C(156) 0.3822(3) 0.8726(11) 0.2781(5) 0.026(3) Uani ?
C(161) 0.3838(3) 0.7047(11) 0.0766(4) 0.021(3) Uani ?
C(162) 0.3756(4) 0.5548(11) 0.0358(5) 0.029(3) Uani ?
C(163) 0.3157(5) 0.5211(15) -0.0404(6) 0.047(4) Uani ?
C(164) 0.2667(4) 0.6316(17) -0.0728(6) 0.051(4) Uani ?
C(165) 0.2737(4) 0.7748(18) -0.0317(6) 0.049(4) Uani ?
C(166) 0.3335(4) 0.8163(11) 0.0436(5) 0.030(3) Uani ?
C(901) 0.0342(9) 0.7104(18) 0.2136(10) 0.069(9) Uani ?
C(902) -0.0308(9) 0.6818(15) 0.1707(8) 0.069(7) Uani ?
C(903) -0.0604(6) 0.7272(18) 0.2080(9) 0.067(6) Uani ?
C(904) -0.0263(10) 0.8023(16) 0.2850(13) 0.080(11) Uani ?
C(905) 0.0371(8) 0.8374(18) 0.3260(9) 0.071(7) Uani ?
C(906) 0.0676(7) 0.7864(18) 0.2890(12) 0.073(8) Uani ?
H(14) 0.5070 0.8024 0.3583 0.0250 Uiso calc
H(122) 0.6083 0.5352 0.1968 0.0300 Uiso calc
H(123) 0.7039 0.5299 0.2075 0.0420 Uiso calc
H(124) 0.7774 0.7475 0.2745 0.0450 Uiso calc
H(125) 0.7567 0.9710 0.3305 0.0430 Uiso calc
H(126) 0.6603 0.9821 0.3170 0.0320 Uiso calc
H(132) 0.5989 1.0204 0.4352 0.0390 Uiso calc
H(133) 0.6906 1.0424 0.5730 0.0540 Uiso calc
H(134) 0.7683 0.8421 0.6285 0.0580 Uiso calc
H(135) 0.7596 0.6166 0.5472 0.0550 Uiso calc
H(136) 0.6684 0.5916 0.4083 0.0400 Uiso calc
H(152) 0.3497 0.5382 0.1643 0.0360 Uiso calc
H(153) 0.2634 0.5287 0.1735 0.0460 Uiso calc
H(154) 0.2513 0.7280 0.2459 0.0620 Uiso calc
H(155) 0.3252 0.9421 0.3145 0.0480 Uiso calc
H(156) 0.4112 0.9611 0.3033 0.0340 Uiso calc
H(162) 0.4090 0.4778 0.0582 0.0370 Uiso calc
H(163) 0.3097 0.4213 -0.0690 0.0610 Uiso calc
H(164) 0.2279 0.6082 -0.1239 0.0670 Uiso calc
H(165) 0.2390 0.8468 -0.0529 0.0630 Uiso calc
H(166) 0.3390 0.9179 0.0706 0.0380 Uiso calc
H(901) 0.0549 0.6764 0.1899 0.0900 Uiso calc
H(902) -0.0542 0.6327 0.1175 0.0900 Uiso calc
H(903) -0.1039 0.7065 0.1804 0.0870 Uiso calc
H(904) -0.0467 0.8301 0.3101 0.1040 Uiso calc
H(905) 0.0597 0.8939 0.3774 0.0930 Uiso calc
H(906) 0.1112 0.8055 0.3169 0.0950 Uiso calc

loop_
_geom_angle_atom_site_label_1
_geom_angle_atom_site_label_2
_geom_angle_atom_site_label_3
_geom_angle
O(1) Nb(1) O(1) 174.2(3)
O(1) Nb(1) I(2) 93.21(14)
O(1) Nb(1) I(2) 90.45(14)
O(1) Nb(1) I(2) 90.45(14)
O(1) Nb(1) I(2) 93.21(14)
I(2) Nb(1) I(2) 101.80(4)
O(1) Nb(1) I(3) 87.09(16)
O(1) Nb(1) I(3) 87.09(16)
I(2) Nb(1) I(3) 129.10(2)
I(2) Nb(1) I(3) 129.10(2)
C(11) O(1) Nb(1) 178.9(5)
O(1) C(11) C(16) 119.2(6)
O(1) C(11) C(12) 118.4(6)
C(16) C(11) C(12) 122.3(6)
C(13) C(12) C(11) 117.7(6)
C(13) C(12) C(121) 122.4(6)
C(11) C(12) C(121) 119.9(5)
C(12) C(13) C(14) 119.8(6)
C(12) C(13) C(131) 122.8(6)
C(14) C(13) C(131) 117.4(6)
C(15) C(14) C(13) 122.5(6)
C(14) C(15) C(16) 119.4(6)
C(14) C(15) C(151) 117.0(6)
C(16) C(15) C(151) 123.6(6)
C(15) C(16) C(11) 118.0(6)
C(15) C(16) C(161) 121.1(6)
C(11) C(16) C(161) 121.0(6)
C(122) C(121) C(126) 120.1(6)
C(122) C(121) C(12) 119.3(7)
C(126) C(121) C(12) 120.6(7)
C(121) C(122) C(123) 119.3(8)
C(124) C(123) C(122) 120.4(8)
C(125) C(124) C(123) 120.2(7)
C(124) C(125) C(126) 120.0(8)
C(121) C(126) C(125) 120.0(7)
C(136) C(131) C(132) 120.1(7)
C(136) C(131) C(13) 121.0(7)
C(132) C(131) C(13) 118.8(7)
C(133) C(132) C(131) 118.6(8)
C(134) C(133) C(132) 121.2(9)
C(133) C(134) C(135) 120.7(8)
C(134) C(135) C(136) 119.1(9)
C(131) C(136) C(135) 120.3(8)
C(152) C(151) C(156) 119.9(7)
C(152) C(151) C(15) 122.5(7)
C(156) C(151) C(15) 117.6(7)
C(151) C(152) C(153) 119.6(8)
C(154) C(153) C(152) 120.8(9)
C(153) C(154) C(155) 121.0(8)
C(154) C(155) C(156) 119.4(8)
C(151) C(156) C(155) 119.2(8)
C(166) C(161) C(162) 120.1(7)
C(166) C(161) C(16) 120.5(7)
C(162) C(161) C(16) 119.2(7)
C(161) C(162) C(163) 118.6(8)
C(164) C(163) C(162) 121.0(10)
C(165) C(164) C(163) 120.6(8)
C(161) C(166) C(165) 119.3(9)
C(164) C(165) C(166) 120.3(10)
C(906) C(901) C(902) 120.8(13)
C(904) C(903) C(902) 120.3(13)
C(903) C(902) C(901) 118.9(12)
C(904) C(905) C(906) 118.4(15)
C(901) C(906) C(905) 120.4(14)
C(905) C(904) C(903) 121.2(14)

loop_
_geom_bond_atom_site_label_1
_geom_bond_atom_site_label_2
_geom_bond_distance
Nb(1) O(1) 1.879(4)
Nb(1) O(1) 1.879(4)
Nb(1) I(2) 2.6701(8)
Nb(1) I(2) 2.6702(8)
Nb(1) I(3) 2.7102(11)
O(1) C(11) 1.375(7)
C(11) C(16) 1.410(9)
C(11) C(12) 1.425(9)
C(12) C(13) 1.395(9)
C(12) C(121) 1.484(9)
C(13) C(14) 1.392(10)
C(13) C(131) 1.506(9)
C(14) C(15) 1.390(10)
C(15) C(16) 1.405(9)
C(15) C(151) 1.501(9)
C(16) C(161) 1.501(9)
C(121) C(122) 1.394(11)
C(121) C(126) 1.401(11)
C(122) C(123) 1.412(11)
C(123) C(124) 1.397(15)
C(124) C(125) 1.381(14)
C(125) C(126) 1.409(10)
C(131) C(136) 1.377(11)
C(131) C(132) 1.408(11)
C(132) C(133) 1.396(11)
C(133) C(134) 1.358(16)
C(134) C(135) 1.389(16)
C(135) C(136) 1.403(12)
C(151) C(152) 1.378(12)
C(151) C(156) 1.402(12)
C(152) C(153) 1.408(11)
C(153) C(154) 1.347(16)
C(154) C(155) 1.383(16)
C(155) C(156) 1.413(10)
C(161) C(166) 1.379(12)
C(161) C(162) 1.381(12)
C(162) C(163) 1.408(11)
C(163) C(164) 1.353(17)
C(164) C(165) 1.344(18)
C(166) C(165) 1.412(12)
C(901) C(906) 1.34(2)
C(901) C(902) 1.38(2)
C(903) C(904) 1.36(2)
C(903) C(902) 1.37(2)
C(905) C(904) 1.36(2)
C(905) C(906) 1.40(2)
